data_4083939
loop_
_publ_author_name
'Mathur, Pradeep'
'Rai, Dhirendra K.'
'Joshi, Raj K.'
'Jha, Badrinath'
'Mobin, Shaikh M.'

_publ_section_title
;
 Synthesis of Novel Allene-Coordinated, Phosphido-Bridged Ru2Pt Clusters
 Involving Enyne to Allene Transformation
;
_journal_issue 14
_journal_name_full Organometallics
_journal_page_first 3857
_journal_paper_doi 10.1021/om500561b
_journal_volume 33
_journal_year 2014
_chemical_formula_sum 'C64 H43 Fe2 O6 P Pt Ru2'
_chemical_formula_weight 1447.88
_chemical_name_systematic
;
 ?
;
_space_group_IT_number 2
_symmetry_cell_setting triclinic
_symmetry_space_group_name_Hall '-P 1'
_symmetry_space_group_name_H-M 'P -1'
_atom_sites_solution_hydrogens geom
_atom_sites_solution_primary direct
_atom_sites_solution_secondary difmap
_audit_creation_method SHELXL-97
_cell_angle_alpha 102.376(3)
_cell_angle_beta 106.919(3)
_cell_angle_gamma 104.675(3)
_cell_formula_units_Z 2
_cell_length_a 11.5193(4)
_cell_length_b 14.2940(6)
_cell_length_c 19.6261(5)
_cell_measurement_reflns_used 6333
_cell_measurement_temperature 150(2)
_cell_measurement_theta_max 32.3420
_cell_measurement_theta_min 2.8822
_cell_volume 2842.3(2)
_computing_cell_refinement 'CrysAlis RED, Oxford Diffraction Ltd.,'
_computing_data_collection 'CrysAlis CCD, Oxford Diffraction Ltd.,'
_computing_data_reduction 'CrysAlis RED, Oxford Diffraction Ltd.,'
_computing_molecular_graphics Ortep3
_computing_publication_material Shelx97
_computing_structure_refinement 'SHELXL-97 (Sheldrick, 1997)'
_computing_structure_solution 'SHELXS-97 (Sheldrick, 1997)'
_diffrn_ambient_temperature 150(2)
_diffrn_detector_area_resol_mean 15.9948
_diffrn_measured_fraction_theta_full 0.998
_diffrn_measured_fraction_theta_max 0.998
_diffrn_measurement_device_type 'OXFORD DIFFRACTION XCALIBUR-S'
_diffrn_measurement_method \w/q-scan
_diffrn_radiation_monochromator graphite
_diffrn_radiation_source 'Enhance (Mo) X-ray Source'
_diffrn_radiation_type MoK\a
_diffrn_radiation_wavelength 0.71073
_diffrn_reflns_av_R_equivalents 0.0663
_diffrn_reflns_av_sigmaI/netI 0.0924
_diffrn_reflns_limit_h_max 13
_diffrn_reflns_limit_h_min -13
_diffrn_reflns_limit_k_max 15
_diffrn_reflns_limit_k_min -16
_diffrn_reflns_limit_l_max 22
_diffrn_reflns_limit_l_min -23
_diffrn_reflns_number 22504
_diffrn_reflns_theta_full 25.00
_diffrn_reflns_theta_max 25.00
_diffrn_reflns_theta_min 2.89
_exptl_absorpt_coefficient_mu 3.548
_exptl_absorpt_correction_T_max 0.6555
_exptl_absorpt_correction_T_min 0.5228
_exptl_absorpt_correction_type multi-scan
_exptl_absorpt_process_details
;
 CrysAlis RED, Oxford Diffraction Ltd.,
Version 1.171.31.7 (release 18-10-2006 CrysAlis171 .NET)
(compiled Oct 18 2006,16:28:17)
Empirical absorption correction using spherical harmonics,
 implemented in SCALE3 ABSPACK scaling algorithm.
;
_exptl_crystal_colour orange
_exptl_crystal_density_diffrn 1.692
_exptl_crystal_density_method 'not measured'
_exptl_crystal_description block
_exptl_crystal_F_000 1416
_exptl_crystal_size_max 0.21
_exptl_crystal_size_mid 0.18
_exptl_crystal_size_min 0.13
_platon_squeeze_details
;
;
_refine_diff_density_max 1.169
_refine_diff_density_min -1.683
_refine_diff_density_rms 0.149
_refine_ls_extinction_method none
_refine_ls_goodness_of_fit_ref 1.054
_refine_ls_hydrogen_treatment mixed
_refine_ls_matrix_type full
_refine_ls_number_parameters 685
_refine_ls_number_reflns 10002
_refine_ls_number_restraints 0
_refine_ls_restrained_S_all 1.054
_refine_ls_R_factor_all 0.0671
_refine_ls_R_factor_gt 0.0447
_refine_ls_shift/su_max 0.000
_refine_ls_shift/su_mean 0.000
_refine_ls_structure_factor_coef Fsqd
_refine_ls_weighting_details 'calc w=1/[\s^2^(Fo^2^)+(0.0138P)^2^+0.0000P] where P=(Fo^2^+2Fc^2^)/3'
_refine_ls_weighting_scheme calc
_refine_ls_wR_factor_gt 0.0774
_refine_ls_wR_factor_ref 0.0841
_reflns_number_gt 7495
_reflns_number_total 10002
_reflns_threshold_expression >2sigma(I)
_cod_data_source_file om500561b_si_002.cif
_cod_data_source_block 7
_cod_depositor_comments
;
The following automatic conversions were performed:

'_symmetry_cell_setting' value 'Triclinic' changed to 'triclinic'
according to
/usr/data/users/saulius/crontab/automatic-downloads/rss-feeds/ACS/lib/dictionaries/cif_core.dic
dictionary named 'cif_core.dic' version 2.4.2 from 2011-04-26.

Automatic conversion script
Id: cif_fix_values 2281 2013-09-26 08:29:07Z andrius 

 Adding full bibliography for 4083933--4083941.cif.
;
_cod_original_cell_volume 2842.29(17)
_cod_database_code 4083939

loop_
_symmetry_equiv_pos_as_xyz
'x, y, z'
'-x, -y, -z'

loop_
_atom_site_label
_atom_site_type_symbol
_atom_site_fract_x
_atom_site_fract_y
_atom_site_fract_z
_atom_site_U_iso_or_equiv
_atom_site_adp_type
_atom_site_occupancy
_atom_site_symmetry_multiplicity
_atom_site_calc_flag
_atom_site_refinement_flags
Pt1 Pt 0.57556(3) 0.26154(3) 0.263489(14) 0.02253(9) Uani 1 1 d .
Ru1 Ru 0.50532(5) 0.05724(5) 0.16951(3) 0.02145(15) Uani 1 1 d .
Ru2 Ru 0.43010(5) 0.08851(5) 0.29500(3) 0.02042(15) Uani 1 1 d .
Fe1 Fe 0.41931(10) -0.24243(9) 0.28441(5) 0.0279(3) Uani 1 1 d .
Fe2 Fe 0.98484(9) 0.10811(8) 0.34972(5) 0.0219(2) Uani 1 1 d .
P1 P 0.46100(18) 0.19366(17) 0.13838(9) 0.0260(5) Uani 1 1 d .
O1 O 0.6521(6) 0.4788(5) 0.2682(3) 0.0552(17) Uani 1 1 d .
O2 O 0.6414(5) 0.0118(5) 0.0621(3) 0.0485(17) Uani 1 1 d .
O3 O 0.2565(5) -0.1013(5) 0.0586(3) 0.0444(16) Uani 1 1 d .
O4 O 0.3621(5) 0.2771(4) 0.3582(3) 0.0409(15) Uani 1 1 d .
O5 O 0.4255(5) 0.0223(4) 0.4319(2) 0.0386(14) Uani 1 1 d .
O6 O 0.1475(5) -0.0120(4) 0.1853(3) 0.0374(14) Uani 1 1 d .
C1 C 0.6246(7) 0.3961(7) 0.2693(4) 0.031(2) Uani 1 1 d .
C2 C 0.5923(7) 0.0332(7) 0.1032(4) 0.033(2) Uani 1 1 d .
C3 C 0.3519(7) -0.0395(6) 0.1009(3) 0.0272(19) Uani 1 1 d .
C4 C 0.3932(6) 0.2116(7) 0.3331(4) 0.032(2) Uani 1 1 d .
C5 C 0.4282(6) 0.0478(6) 0.3800(3) 0.0251(18) Uani 1 1 d .
C6 C 0.2489(7) 0.0234(6) 0.2280(4) 0.0261(18) Uani 1 1 d .
C7 C 0.4792(6) -0.0348(6) 0.2487(3) 0.0215(17) Uani 1 1 d .
C8 C 0.6098(6) -0.0094(6) 0.2518(3) 0.0179(16) Uani 1 1 d .
C9 C 0.6652(6) -0.0822(6) 0.2251(3) 0.0230(17) Uani 1 1 d .
C10 C 0.7068(6) -0.1458(6) 0.2018(3) 0.0244(17) Uani 1 1 d .
C11 C 0.6881(6) 0.0976(5) 0.2869(3) 0.0163(15) Uani 1 1 d .
C12 C 0.6283(6) 0.1569(6) 0.3275(3) 0.0220(17) Uani 1 1 d .
C13 C 0.6833(6) 0.2608(6) 0.3712(3) 0.0198(16) Uani 1 1 d .
C14 C 0.7384(6) 0.3287(6) 0.4393(3) 0.0198(16) Uani 1 1 d .
C15 C 0.7463(6) 0.4357(6) 0.4501(3) 0.0228(17) Uani 1 1 d .
C16 C 0.6507(7) 0.4684(7) 0.4654(4) 0.042(2) Uani 1 1 d .
H16 H 0.5839 0.4226 0.4733 0.050 Uiso 1 1 calc R
C17 C 0.6501(8) 0.5652(7) 0.4695(5) 0.050(2) Uani 1 1 d .
H17 H 0.5819 0.5850 0.4787 0.059 Uiso 1 1 calc R
C18 C 0.7477(7) 0.6338(6) 0.4603(4) 0.037(2) Uani 1 1 d .
H18 H 0.7474 0.7009 0.4630 0.045 Uiso 1 1 calc R
C19 C 0.8476(7) 0.6035(7) 0.4471(4) 0.040(2) Uani 1 1 d .
H19 H 0.9174 0.6505 0.4424 0.048 Uiso 1 1 calc R
C20 C 0.8437(6) 0.5053(7) 0.4409(4) 0.033(2) Uani 1 1 d .
H20 H 0.9100 0.4844 0.4300 0.040 Uiso 1 1 calc R
C21 C 0.7955(6) 0.2983(6) 0.5074(3) 0.0194(16) Uani 1 1 d .
C22 C 0.8545(6) 0.3718(6) 0.5779(3) 0.0280(19) Uani 1 1 d .
H22 H 0.8565 0.4399 0.5832 0.034 Uiso 1 1 calc R
C23 C 0.9106(7) 0.3445(7) 0.6404(4) 0.037(2) Uani 1 1 d .
H23 H 0.9505 0.3945 0.6883 0.045 Uiso 1 1 calc R
C24 C 0.9092(7) 0.2475(7) 0.6339(4) 0.038(2) Uani 1 1 d .
H24 H 0.9497 0.2305 0.6768 0.046 Uiso 1 1 calc R
C25 C 0.8490(7) 0.1744(7) 0.5650(4) 0.032(2) Uani 1 1 d .
H25 H 0.8452 0.1061 0.5606 0.038 Uiso 1 1 calc R
C26 C 0.7938(6) 0.1995(6) 0.5020(4) 0.0281(19) Uani 1 1 d .
H26 H 0.7542 0.1485 0.4545 0.034 Uiso 1 1 calc R
C27 C 0.7591(6) -0.2216(6) 0.1769(3) 0.0229(17) Uani 1 1 d .
C28 C 0.8607(7) -0.1972(6) 0.1510(4) 0.036(2) Uani 1 1 d .
H28 H 0.8940 -0.1301 0.1493 0.043 Uiso 1 1 calc R
C29 C 0.9130(7) -0.2692(7) 0.1281(4) 0.043(2) Uani 1 1 d .
H29 H 0.9821 -0.2509 0.1111 0.051 Uiso 1 1 calc R
C30 C 0.8669(8) -0.3671(7) 0.1295(4) 0.047(2) Uani 1 1 d .
H30 H 0.9030 -0.4164 0.1131 0.056 Uiso 1 1 calc R
C31 C 0.7679(8) -0.3923(7) 0.1549(4) 0.049(2) Uani 1 1 d .
H31 H 0.7348 -0.4599 0.1558 0.059 Uiso 1 1 calc R
C32 C 0.7153(7) -0.3199(7) 0.1796(4) 0.039(2) Uani 1 1 d .
H32 H 0.6486 -0.3382 0.1985 0.047 Uiso 1 1 calc R
C33 C 0.2956(7) 0.1935(7) 0.1068(4) 0.033(2) Uani 1 1 d .
C34 C 0.2055(7) 0.1287(7) 0.0375(4) 0.042(2) Uani 1 1 d .
H34 H 0.2301 0.0843 0.0054 0.051 Uiso 1 1 calc R
C35 C 0.0780(8) 0.1291(8) 0.0150(5) 0.054(3) Uani 1 1 d .
H35 H 0.0156 0.0851 -0.0322 0.065 Uiso 1 1 calc R
C36 C 0.0456(8) 0.1948(8) 0.0631(5) 0.061(3) Uani 1 1 d .
H36 H -0.0409 0.1941 0.0483 0.073 Uiso 1 1 calc R
C37 C 0.1330(9) 0.2612(9) 0.1313(5) 0.065(3) Uani 1 1 d .
H37 H 0.1088 0.3075 0.1622 0.078 Uiso 1 1 calc R
C38 C 0.2564(7) 0.2582(7) 0.1534(4) 0.046(3) Uani 1 1 d .
H38 H 0.3170 0.3010 0.2013 0.056 Uiso 1 1 calc R
C39 C 0.5368(7) 0.2575(6) 0.0826(4) 0.035(2) Uani 1 1 d .
C40 C 0.4735(9) 0.2983(8) 0.0321(4) 0.058(3) Uani 1 1 d .
H40 H 0.3850 0.2901 0.0218 0.070 Uiso 1 1 calc R
C41 C 0.5417(12) 0.3518(8) -0.0036(5) 0.084(4) Uani 1 1 d .
H41 H 0.4992 0.3803 -0.0386 0.100 Uiso 1 1 calc R
C42 C 0.6687(13) 0.3638(8) 0.0110(5) 0.078(4) Uani 1 1 d .
H42 H 0.7132 0.4000 -0.0144 0.094 Uiso 1 1 calc R
C43 C 0.7331(11) 0.3246(8) 0.0615(6) 0.073(3) Uani 1 1 d .
H43 H 0.8221 0.3348 0.0723 0.088 Uiso 1 1 calc R
C44 C 0.6658(8) 0.2694(7) 0.0970(5) 0.049(2) Uani 1 1 d .
H44 H 0.7085 0.2398 0.1311 0.059 Uiso 1 1 calc R
C45 C 0.8259(6) 0.1416(6) 0.2947(3) 0.0212(17) Uani 1 1 d .
C46 C 0.8849(6) 0.1039(6) 0.2436(3) 0.0234(17) Uani 1 1 d .
H46 H 0.8444 0.0450 0.2008 0.028 Uiso 1 1 calc R
C47 C 1.0130(6) 0.1702(6) 0.2690(4) 0.0292(19) Uani 1 1 d .
H47 H 1.0733 0.1638 0.2456 0.035 Uiso 1 1 calc R
C48 C 1.0375(6) 0.2487(6) 0.3357(4) 0.0289(19) Uani 1 1 d .
H48 H 1.1165 0.3028 0.3645 0.035 Uiso 1 1 calc R
C49 C 0.9234(6) 0.2310(6) 0.3509(3) 0.0208(16) Uani 1 1 d .
H49 H 0.9125 0.2719 0.3920 0.025 Uiso 1 1 calc R
C50 C 0.9381(6) 0.0158(6) 0.4117(4) 0.0268(18) Uani 1 1 d .
H50 H 0.8586 -0.0045 0.4189 0.032 Uiso 1 1 calc R
C51 C 0.9681(7) -0.0371(6) 0.3539(4) 0.0300(19) Uani 1 1 d .
H51 H 0.9127 -0.0983 0.3151 0.036 Uiso 1 1 calc R
C52 C 1.0966(7) 0.0178(6) 0.3641(4) 0.031(2) Uani 1 1 d .
H52 H 1.1423 -0.0004 0.3332 0.037 Uiso 1 1 calc R
C53 C 1.1446(7) 0.1043(7) 0.4282(4) 0.034(2) Uani 1 1 d .
H53 H 1.2284 0.1539 0.4480 0.041 Uiso 1 1 calc R
C54 C 1.0456(7) 0.1041(6) 0.4576(3) 0.0282(19) Uani 1 1 d .
H54 H 1.0504 0.1539 0.5000 0.034 Uiso 1 1 calc R
C55 C 0.3959(6) -0.1411(6) 0.2253(3) 0.0231(17) Uani 1 1 d .
C56 C 0.2870(6) -0.1756(6) 0.2477(4) 0.0284(19) Uani 1 1 d .
H56 H 0.2578 -0.1331 0.2780 0.034 Uiso 1 1 calc R
C57 C 0.2311(7) -0.2836(7) 0.2167(4) 0.034(2) Uani 1 1 d .
H57 H 0.1594 -0.3249 0.2237 0.041 Uiso 1 1 calc R
C58 C 0.2993(7) -0.3190(7) 0.1742(4) 0.038(2) Uani 1 1 d .
H58 H 0.2822 -0.3878 0.1472 0.046 Uiso 1 1 calc R
C59 C 0.3984(7) -0.2328(6) 0.1792(3) 0.0275(18) Uani 1 1 d .
H59 H 0.4588 -0.2353 0.1552 0.033 Uiso 1 1 calc R
C60 C 0.4556(7) -0.2218(8) 0.3954(4) 0.041(2) Uani 1 1 d .
H60 H 0.4093 -0.1945 0.4225 0.050 Uiso 1 1 calc R
C61 C 0.4258(8) -0.3234(8) 0.3583(5) 0.048(2) Uani 1 1 d .
H61 H 0.3566 -0.3777 0.3568 0.058 Uiso 1 1 calc R
C62 C 0.5143(8) -0.3338(8) 0.3230(5) 0.048(2) Uani 1 1 d .
H62 H 0.5153 -0.3952 0.2931 0.058 Uiso 1 1 calc R
C63 C 0.6015(8) -0.2343(8) 0.3411(4) 0.042(2) Uani 1 1 d .
H63 H 0.6724 -0.2170 0.3254 0.050 Uiso 1 1 calc R
C64 C 0.5653(7) -0.1658(7) 0.3863(4) 0.040(2) Uani 1 1 d .
H64 H 0.6077 -0.0943 0.4070 0.048 Uiso 1 1 calc R

loop_
_atom_site_aniso_label
_atom_site_aniso_U_11
_atom_site_aniso_U_22
_atom_site_aniso_U_33
_atom_site_aniso_U_23
_atom_site_aniso_U_13
_atom_site_aniso_U_12
Pt1 0.02217(16) 0.0312(2) 0.02093(14) 0.01237(13) 0.00943(12) 0.01469(13)
Ru1 0.0197(3) 0.0315(4) 0.0175(3) 0.0096(3) 0.0085(2) 0.0120(3)
Ru2 0.0163(3) 0.0305(4) 0.0195(3) 0.0095(3) 0.0087(2) 0.0121(3)
Fe1 0.0272(6) 0.0323(8) 0.0319(5) 0.0156(5) 0.0143(5) 0.0138(5)
Fe2 0.0180(5) 0.0301(7) 0.0246(5) 0.0136(5) 0.0103(4) 0.0126(5)
P1 0.0269(11) 0.0352(14) 0.0217(9) 0.0138(9) 0.0103(8) 0.0142(9)
O1 0.079(5) 0.044(5) 0.047(3) 0.019(4) 0.019(3) 0.028(4)
O2 0.047(4) 0.085(6) 0.031(3) 0.022(3) 0.024(3) 0.035(3)
O3 0.035(3) 0.049(4) 0.032(3) 0.004(3) -0.001(3) 0.006(3)
O4 0.031(3) 0.040(4) 0.052(3) -0.001(3) 0.021(3) 0.017(3)
O5 0.039(3) 0.052(4) 0.031(3) 0.020(3) 0.015(3) 0.016(3)
O6 0.019(3) 0.055(4) 0.033(3) 0.014(3) 0.004(2) 0.011(3)
C1 0.031(5) 0.046(6) 0.023(4) 0.016(4) 0.011(3) 0.021(4)
C2 0.029(4) 0.052(6) 0.024(4) 0.015(4) 0.009(4) 0.023(4)
C3 0.029(4) 0.043(6) 0.019(3) 0.012(4) 0.015(3) 0.016(4)
C4 0.007(4) 0.057(7) 0.023(4) 0.010(4) 0.001(3) 0.003(4)
C5 0.019(4) 0.034(5) 0.025(4) 0.010(4) 0.011(3) 0.010(3)
C6 0.026(4) 0.037(5) 0.027(4) 0.013(4) 0.016(4) 0.021(4)
C7 0.014(4) 0.033(5) 0.017(3) 0.006(3) 0.003(3) 0.011(3)
C8 0.013(4) 0.029(5) 0.010(3) 0.005(3) 0.002(3) 0.008(3)
C9 0.017(4) 0.035(5) 0.024(3) 0.016(4) 0.011(3) 0.011(3)
C10 0.014(4) 0.030(5) 0.023(3) 0.004(4) 0.002(3) 0.008(3)
C11 0.015(4) 0.022(5) 0.018(3) 0.009(3) 0.010(3) 0.008(3)
C12 0.024(4) 0.037(5) 0.019(3) 0.018(4) 0.011(3) 0.023(4)
C13 0.011(3) 0.034(5) 0.025(4) 0.018(4) 0.012(3) 0.012(3)
C14 0.019(4) 0.022(5) 0.024(3) 0.011(3) 0.010(3) 0.011(3)
C15 0.025(4) 0.026(5) 0.017(3) 0.010(3) 0.005(3) 0.007(3)
C16 0.030(5) 0.037(6) 0.070(6) 0.017(5) 0.034(4) 0.013(4)
C17 0.049(6) 0.041(7) 0.079(6) 0.021(5) 0.040(5) 0.027(5)
C18 0.040(5) 0.023(5) 0.051(5) 0.013(4) 0.010(4) 0.021(4)
C19 0.030(5) 0.038(6) 0.052(5) 0.017(5) 0.018(4) 0.007(4)
C20 0.018(4) 0.043(6) 0.050(5) 0.022(4) 0.020(4) 0.014(4)
C21 0.010(3) 0.031(5) 0.019(3) 0.009(3) 0.010(3) 0.004(3)
C22 0.022(4) 0.039(6) 0.025(4) 0.012(4) 0.011(3) 0.006(4)
C23 0.039(5) 0.056(7) 0.015(3) 0.010(4) 0.008(3) 0.016(4)
C24 0.041(5) 0.062(7) 0.031(4) 0.031(5) 0.020(4) 0.027(5)
C25 0.034(5) 0.045(6) 0.036(4) 0.023(4) 0.021(4) 0.025(4)
C26 0.020(4) 0.037(6) 0.025(4) 0.008(4) 0.006(3) 0.011(4)
C27 0.024(4) 0.028(5) 0.023(3) 0.010(3) 0.011(3) 0.014(3)
C28 0.029(4) 0.028(5) 0.044(4) 0.006(4) 0.012(4) 0.004(4)
C29 0.037(5) 0.043(7) 0.062(5) 0.014(5) 0.030(4) 0.023(4)
C30 0.057(6) 0.037(6) 0.055(5) 0.008(5) 0.021(5) 0.035(5)
C31 0.071(7) 0.034(6) 0.062(6) 0.024(5) 0.037(5) 0.027(5)
C32 0.040(5) 0.038(6) 0.048(5) 0.015(4) 0.025(4) 0.015(4)
C33 0.026(4) 0.054(6) 0.033(4) 0.028(4) 0.013(4) 0.019(4)
C34 0.043(5) 0.042(6) 0.040(4) 0.018(4) 0.004(4) 0.019(4)
C35 0.041(6) 0.058(8) 0.051(5) 0.023(5) -0.008(5) 0.022(5)
C36 0.038(6) 0.083(9) 0.082(7) 0.046(7) 0.023(6) 0.034(6)
C37 0.051(6) 0.101(10) 0.052(5) 0.022(6) 0.012(5) 0.048(6)
C38 0.032(5) 0.074(8) 0.031(4) 0.013(5) 0.003(4) 0.028(5)
C39 0.039(5) 0.036(6) 0.026(4) 0.014(4) 0.012(4) 0.002(4)
C40 0.061(6) 0.060(8) 0.032(4) 0.016(5) 0.004(5) 0.000(5)
C41 0.111(10) 0.066(9) 0.031(5) 0.031(5) -0.001(6) -0.023(7)
C42 0.136(11) 0.038(7) 0.037(6) -0.005(5) 0.054(7) -0.020(7)
C43 0.090(8) 0.053(8) 0.095(8) 0.027(7) 0.064(7) 0.019(6)
C44 0.069(7) 0.035(6) 0.064(6) 0.026(5) 0.044(5) 0.020(5)
C45 0.019(4) 0.031(5) 0.023(3) 0.015(3) 0.010(3) 0.014(3)
C46 0.020(4) 0.035(5) 0.021(3) 0.015(3) 0.010(3) 0.011(3)
C47 0.023(4) 0.042(6) 0.038(4) 0.024(4) 0.019(4) 0.016(4)
C48 0.016(4) 0.039(6) 0.043(4) 0.027(4) 0.015(3) 0.011(4)
C49 0.021(4) 0.025(5) 0.025(3) 0.015(3) 0.010(3) 0.013(3)
C50 0.023(4) 0.033(5) 0.035(4) 0.026(4) 0.013(3) 0.011(4)
C51 0.028(4) 0.028(5) 0.030(4) 0.015(4) 0.001(3) 0.010(4)
C52 0.035(5) 0.047(6) 0.031(4) 0.021(4) 0.019(4) 0.032(4)
C53 0.021(4) 0.050(6) 0.041(4) 0.028(4) 0.013(4) 0.015(4)
C54 0.036(5) 0.037(6) 0.019(3) 0.014(4) 0.012(3) 0.019(4)
C55 0.025(4) 0.027(5) 0.022(3) 0.009(3) 0.013(3) 0.012(3)
C56 0.022(4) 0.038(6) 0.031(4) 0.017(4) 0.008(3) 0.016(4)
C57 0.027(4) 0.045(6) 0.034(4) 0.021(4) 0.012(4) 0.010(4)
C58 0.038(5) 0.029(6) 0.036(4) -0.001(4) 0.012(4) 0.003(4)
C59 0.026(4) 0.034(5) 0.023(4) 0.009(4) 0.012(3) 0.008(4)
C60 0.039(5) 0.067(8) 0.039(5) 0.033(5) 0.019(4) 0.033(5)
C61 0.039(5) 0.065(8) 0.067(6) 0.050(6) 0.028(5) 0.027(5)
C62 0.053(6) 0.060(8) 0.059(5) 0.034(5) 0.028(5) 0.041(5)
C63 0.035(5) 0.070(8) 0.041(5) 0.035(5) 0.020(4) 0.029(5)
C64 0.036(5) 0.051(7) 0.038(4) 0.024(4) 0.014(4) 0.015(4)

loop_
_atom_type_symbol
_atom_type_description
_atom_type_scat_dispersion_real
_atom_type_scat_dispersion_imag
_atom_type_scat_source
C C 0.0033 0.0016 'International Tables Vol C Tables 4.2.6.8 and 6.1.1.4'
H H 0.0000 0.0000 'International Tables Vol C Tables 4.2.6.8 and 6.1.1.4'
O O 0.0106 0.0060 'International Tables Vol C Tables 4.2.6.8 and 6.1.1.4'
P P 0.1023 0.0942 'International Tables Vol C Tables 4.2.6.8 and 6.1.1.4'
Fe Fe 0.3463 0.8444 'International Tables Vol C Tables 4.2.6.8 and 6.1.1.4'
Ru Ru -1.2594 0.8363 'International Tables Vol C Tables 4.2.6.8 and 6.1.1.4'
Pt Pt -1.7033 8.3905 'International Tables Vol C Tables 4.2.6.8 and 6.1.1.4'

loop_
_geom_angle_atom_site_label_1
_geom_angle_atom_site_label_2
_geom_angle_atom_site_label_3
_geom_angle
C1 Pt1 C13 104.0(3)
C1 Pt1 C12 141.0(3)
C13 Pt1 C12 37.8(2)
C1 Pt1 P1 98.7(2)
C13 Pt1 P1 155.5(2)
C12 Pt1 P1 118.13(19)
C1 Pt1 Ru1 145.3(2)
C13 Pt1 Ru1 104.0(2)
C12 Pt1 Ru1 66.87(18)
P1 Pt1 Ru1 51.52(5)
C1 Pt1 Ru2 152.0(2)
C13 Pt1 Ru2 71.52(19)
C12 Pt1 Ru2 45.38(18)
P1 Pt1 Ru2 92.42(6)
Ru1 Pt1 Ru2 58.576(17)
C3 Ru1 C2 91.7(3)
C3 Ru1 C8 110.9(3)
C2 Ru1 C8 95.2(2)
C3 Ru1 C7 85.6(3)
C2 Ru1 C7 123.7(3)
C8 Ru1 C7 36.9(2)
C3 Ru1 P1 95.5(2)
C2 Ru1 P1 95.8(2)
C8 Ru1 P1 150.99(18)
C7 Ru1 P1 140.41(17)
C3 Ru1 C11 145.7(3)
C2 Ru1 C11 97.4(2)
C8 Ru1 C11 35.6(2)
C7 Ru1 C11 61.9(2)
P1 Ru1 C11 116.17(17)
C3 Ru1 Ru2 97.94(19)
C2 Ru1 Ru2 165.39(19)
C8 Ru1 Ru2 71.14(15)
C7 Ru1 Ru2 46.88(17)
P1 Ru1 Ru2 94.10(5)
C11 Ru1 Ru2 68.56(13)
C3 Ru1 Pt1 134.3(2)
C2 Ru1 Pt1 118.1(3)
C8 Ru1 Pt1 100.57(17)
C7 Ru1 Pt1 102.26(17)
P1 Ru1 Pt1 50.75(5)
C11 Ru1 Pt1 68.21(16)
Ru2 Ru1 Pt1 61.497(18)
C5 Ru2 C4 92.3(3)
C5 Ru2 C6 101.6(3)
C4 Ru2 C6 89.5(3)
C5 Ru2 C12 98.6(3)
C4 Ru2 C12 97.1(3)
C6 Ru2 C12 158.5(2)
C5 Ru2 C7 92.8(3)
C4 Ru2 C7 174.2(3)
C6 Ru2 C7 92.2(3)
C12 Ru2 C7 79.4(3)
C5 Ru2 Ru1 144.3(2)
C4 Ru2 Ru1 121.9(2)
C6 Ru2 Ru1 89.67(18)
C12 Ru2 Ru1 69.43(16)
C7 Ru2 Ru1 52.65(18)
C5 Ru2 Pt1 137.2(2)
C4 Ru2 Pt1 68.4(2)
C6 Ru2 Pt1 115.4(2)
C12 Ru2 Pt1 49.98(18)
C7 Ru2 Pt1 105.9(2)
Ru1 Ru2 Pt1 59.926(18)
C63 Fe1 C57 167.2(4)
C63 Fe1 C60 67.5(3)
C57 Fe1 C60 116.6(3)
C63 Fe1 C56 151.4(4)
C57 Fe1 C56 41.0(3)
C60 Fe1 C56 107.7(3)
C63 Fe1 C62 40.8(3)
C57 Fe1 C62 127.7(4)
C60 Fe1 C62 68.0(3)
C56 Fe1 C62 166.0(3)
C63 Fe1 C61 67.5(3)
C57 Fe1 C61 107.3(3)
C60 Fe1 C61 39.6(3)
C56 Fe1 C61 127.9(3)
C62 Fe1 C61 40.5(3)
C63 Fe1 C59 111.1(3)
C57 Fe1 C59 67.3(3)
C60 Fe1 C59 168.8(4)
C56 Fe1 C59 67.8(3)
C62 Fe1 C59 118.9(3)
C61 Fe1 C59 151.2(4)
C63 Fe1 C64 40.2(3)
C57 Fe1 C64 150.1(3)
C60 Fe1 C64 40.0(3)
C56 Fe1 C64 117.8(3)
C62 Fe1 C64 68.2(4)
C61 Fe1 C64 66.9(4)
C59 Fe1 C64 131.9(3)
C63 Fe1 C58 130.6(3)
C57 Fe1 C58 40.0(3)
C60 Fe1 C58 149.1(3)
C56 Fe1 C58 68.3(3)
C62 Fe1 C58 108.1(4)
C61 Fe1 C58 117.2(4)
C59 Fe1 C58 40.2(3)
C64 Fe1 C58 169.4(3)
C63 Fe1 C55 118.1(3)
C57 Fe1 C55 69.7(3)
C60 Fe1 C55 128.9(3)
C56 Fe1 C55 41.5(3)
C62 Fe1 C55 151.5(3)
C61 Fe1 C55 166.5(3)
C59 Fe1 C55 40.9(3)
C64 Fe1 C55 108.7(3)
C58 Fe1 C55 69.5(3)
C48 Fe2 C49 40.1(2)
C48 Fe2 C47 41.0(3)
C49 Fe2 C47 67.9(3)
C48 Fe2 C46 68.8(3)
C49 Fe2 C46 68.7(3)
C47 Fe2 C46 40.4(3)
C48 Fe2 C54 116.2(3)
C49 Fe2 C54 107.1(3)
C47 Fe2 C54 150.5(3)
C46 Fe2 C54 167.4(3)
C48 Fe2 C52 126.5(3)
C49 Fe2 C52 163.5(3)
C47 Fe2 C52 107.9(3)
C46 Fe2 C52 119.3(3)
C54 Fe2 C52 68.2(3)
C48 Fe2 C53 105.7(3)
C49 Fe2 C53 125.9(3)
C47 Fe2 C53 117.2(3)
C46 Fe2 C53 151.5(3)
C54 Fe2 C53 40.6(2)
C52 Fe2 C53 40.4(3)
C48 Fe2 C50 151.4(3)
C49 Fe2 C50 119.9(3)
C47 Fe2 C50 167.2(3)
C46 Fe2 C50 130.3(3)
C54 Fe2 C50 40.5(3)
C52 Fe2 C50 67.4(3)
C53 Fe2 C50 67.6(3)
C48 Fe2 C51 165.5(3)
C49 Fe2 C51 154.1(3)
C47 Fe2 C51 129.0(3)
C46 Fe2 C51 110.1(3)
C54 Fe2 C51 68.1(3)
C52 Fe2 C51 40.5(3)
C53 Fe2 C51 68.0(3)
C50 Fe2 C51 39.9(3)
C48 Fe2 C45 68.6(3)
C49 Fe2 C45 40.8(3)
C47 Fe2 C45 68.5(2)
C46 Fe2 C45 41.4(2)
C54 Fe2 C45 127.8(3)
C52 Fe2 C45 154.3(3)
C53 Fe2 C45 164.6(3)
C50 Fe2 C45 110.1(3)
C51 Fe2 C45 120.8(3)
C33 P1 C39 105.2(3)
C33 P1 Pt1 116.4(2)
C39 P1 Pt1 112.9(2)
C33 P1 Ru1 120.4(3)
C39 P1 Ru1 122.4(3)
Pt1 P1 Ru1 77.73(5)
O1 C1 Pt1 175.8(6)
O2 C2 Ru1 175.4(8)
O3 C3 Ru1 178.8(7)
O4 C4 Ru2 172.2(7)
O5 C5 Ru2 179.2(6)
O6 C6 Ru2 174.7(6)
C8 C7 C55 121.0(6)
C8 C7 Ru2 114.7(5)
C55 C7 Ru2 123.6(5)
C8 C7 Ru1 70.6(4)
C55 C7 Ru1 124.9(4)
Ru2 C7 Ru1 80.5(3)
C9 C8 C7 124.3(7)
C9 C8 C11 120.2(6)
C7 C8 C11 115.5(6)
C9 C8 Ru1 118.0(4)
C7 C8 Ru1 72.4(3)
C11 C8 Ru1 80.1(4)
C10 C9 C8 177.5(8)
C9 C10 C27 177.8(7)
C8 C11 C12 113.1(6)
C8 C11 C45 124.6(6)
C12 C11 C45 121.3(6)
C8 C11 Ru1 64.3(3)
C12 C11 Ru1 89.7(4)
C45 C11 Ru1 122.8(4)
C13 C12 C11 126.7(6)
C13 C12 Ru2 117.5(4)
C11 C12 Ru2 114.0(5)
C13 C12 Pt1 66.6(4)
C11 C12 Pt1 106.6(4)
Ru2 C12 Pt1 84.6(2)
C14 C13 C12 147.4(7)
C14 C13 Pt1 134.9(5)
C12 C13 Pt1 75.6(4)
C13 C14 C15 120.6(6)
C13 C14 C21 120.9(6)
C15 C14 C21 118.4(6)
C20 C15 C16 117.4(8)
C20 C15 C14 122.0(6)
C16 C15 C14 120.5(7)
C17 C16 C15 121.7(8)
C17 C16 H16 119.2
C15 C16 H16 119.2
C18 C17 C16 120.3(7)
C18 C17 H17 119.9
C16 C17 H17 119.9
C17 C18 C19 119.2(8)
C17 C18 H18 120.4
C19 C18 H18 120.4
C20 C19 C18 119.3(7)
C20 C19 H19 120.3
C18 C19 H19 120.3
C19 C20 C15 122.1(7)
C19 C20 H20 119.0
C15 C20 H20 119.0
C26 C21 C22 118.5(6)
C26 C21 C14 122.1(6)
C22 C21 C14 119.4(7)
C21 C22 C23 119.5(8)
C21 C22 H22 120.3
C23 C22 H22 120.3
C24 C23 C22 121.2(7)
C24 C23 H23 119.4
C22 C23 H23 119.4
C23 C24 C25 119.6(6)
C23 C24 H24 120.2
C25 C24 H24 120.2
C24 C25 C26 120.4(8)
C24 C25 H25 119.8
C26 C25 H25 119.8
C21 C26 C25 120.8(7)
C21 C26 H26 119.6
C25 C26 H26 119.6
C32 C27 C28 117.4(7)
C32 C27 C10 122.0(7)
C28 C27 C10 120.5(7)
C29 C28 C27 120.8(8)
C29 C28 H28 119.6
C27 C28 H28 119.6
C28 C29 C30 121.2(8)
C28 C29 H29 119.4
C30 C29 H29 119.4
C31 C30 C29 118.9(8)
C31 C30 H30 120.6
C29 C30 H30 120.6
C30 C31 C32 120.7(9)
C30 C31 H31 119.7
C32 C31 H31 119.7
C31 C32 C27 120.9(8)
C31 C32 H32 119.5
C27 C32 H32 119.5
C34 C33 C38 118.9(6)
C34 C33 P1 121.1(6)
C38 C33 P1 120.0(6)
C33 C34 C35 119.9(8)
C33 C34 H34 120.0
C35 C34 H34 120.0
C36 C35 C34 118.5(8)
C36 C35 H35 120.7
C34 C35 H35 120.7
C37 C36 C35 123.0(8)
C37 C36 H36 118.5
C35 C36 H36 118.5
C36 C37 C38 117.8(9)
C36 C37 H37 121.1
C38 C37 H37 121.1
C37 C38 C33 121.9(7)
C37 C38 H38 119.1
C33 C38 H38 119.1
C40 C39 C44 120.2(8)
C40 C39 P1 122.8(7)
C44 C39 P1 116.8(6)
C39 C40 C41 118.7(9)
C39 C40 H40 120.7
C41 C40 H40 120.7
C42 C41 C40 120.9(10)
C42 C41 H41 119.5
C40 C41 H41 119.5
C41 C42 C43 121.0(10)
C41 C42 H42 119.5
C43 C42 H42 119.5
C42 C43 C44 118.9(10)
C42 C43 H43 120.6
C44 C43 H43 120.6
C39 C44 C43 120.2(9)
C39 C44 H44 119.9
C43 C44 H44 119.9
C49 C45 C46 106.4(6)
C49 C45 C11 127.6(6)
C46 C45 C11 126.0(6)
C49 C45 Fe2 69.1(3)
C46 C45 Fe2 68.6(3)
C11 C45 Fe2 129.3(5)
C47 C46 C45 107.7(6)
C47 C46 Fe2 69.6(4)
C45 C46 Fe2 70.0(3)
C47 C46 H46 126.1
C45 C46 H46 126.1
Fe2 C46 H46 125.8
C46 C47 C48 109.0(6)
C46 C47 Fe2 70.0(4)
C48 C47 Fe2 69.9(4)
C46 C47 H47 125.5
C48 C47 H47 125.5
Fe2 C47 H47 126.2
C49 C48 C47 107.5(6)
C49 C48 Fe2 70.1(4)
C47 C48 Fe2 69.2(4)
C49 C48 H48 126.3
C47 C48 H48 126.3
Fe2 C48 H48 126.0
C48 C49 C45 109.4(6)
C48 C49 Fe2 69.8(4)
C45 C49 Fe2 70.1(4)
C48 C49 H49 125.3
C45 C49 H49 125.3
Fe2 C49 H49 126.4
C51 C50 C54 109.1(6)
C51 C50 Fe2 70.1(4)
C54 C50 Fe2 69.4(4)
C51 C50 H50 125.5
C54 C50 H50 125.5
Fe2 C50 H50 126.6
C50 C51 C52 107.4(7)
C50 C51 Fe2 69.9(4)
C52 C51 Fe2 69.3(4)
C50 C51 H51 126.3
C52 C51 H51 126.3
Fe2 C51 H51 126.0
C53 C52 C51 108.3(6)
C53 C52 Fe2 69.9(4)
C51 C52 Fe2 70.2(4)
C53 C52 H52 125.9
C51 C52 H52 125.9
Fe2 C52 H52 125.7
C54 C53 C52 108.0(7)
C54 C53 Fe2 69.6(4)
C52 C53 Fe2 69.7(4)
C54 C53 H53 126.0
C52 C53 H53 126.0
Fe2 C53 H53 126.3
C53 C54 C50 107.2(7)
C53 C54 Fe2 69.8(4)
C50 C54 Fe2 70.1(3)
C53 C54 H54 126.4
C50 C54 H54 126.4
Fe2 C54 H54 125.2
C59 C55 C56 104.1(7)
C59 C55 C7 131.7(6)
C56 C55 C7 124.3(6)
C59 C55 Fe1 69.0(4)
C56 C55 Fe1 68.3(4)
C7 C55 Fe1 125.6(5)
C57 C56 C55 108.9(6)
C57 C56 Fe1 69.6(4)
C55 C56 Fe1 70.2(4)
C57 C56 H56 125.5
C55 C56 H56 125.5
Fe1 C56 H56 126.3
C58 C57 C56 108.9(7)
C58 C57 Fe1 71.0(4)
C56 C57 Fe1 69.5(4)
C58 C57 H57 125.6
C56 C57 H57 125.6
Fe1 C57 H57 125.5
C57 C58 C59 106.9(8)
C57 C58 Fe1 68.9(4)
C59 C58 Fe1 69.2(4)
C57 C58 H58 126.5
C59 C58 H58 126.5
Fe1 C58 H58 126.9
C58 C59 C55 111.2(6)
C58 C59 Fe1 70.6(4)
C55 C59 Fe1 70.1(4)
C58 C59 H59 124.4
C55 C59 H59 124.4
Fe1 C59 H59 126.5
C61 C60 C64 108.5(7)
C61 C60 Fe1 70.3(5)
C64 C60 Fe1 70.6(4)
C61 C60 H60 125.7
C64 C60 H60 125.7
Fe1 C60 H60 125.0
C60 C61 C62 109.3(8)
C60 C61 Fe1 70.1(5)
C62 C61 Fe1 69.7(5)
C60 C61 H61 125.4
C62 C61 H61 125.4
Fe1 C61 H61 126.4
C61 C62 C63 106.1(9)
C61 C62 Fe1 69.8(5)
C63 C62 Fe1 69.4(5)
C61 C62 H62 126.9
C63 C62 H62 126.9
Fe1 C62 H62 125.5
C64 C63 C62 108.5(8)
C64 C63 Fe1 70.6(4)
C62 C63 Fe1 69.8(5)
C64 C63 H63 125.8
C62 C63 H63 125.8
Fe1 C63 H63 125.4
C60 C64 C63 107.6(8)
C60 C64 Fe1 69.5(4)
C63 C64 Fe1 69.1(4)
C60 C64 H64 126.2
C63 C64 H64 126.2
Fe1 C64 H64 126.8

loop_
_geom_bond_atom_site_label_1
_geom_bond_atom_site_label_2
_geom_bond_distance
Pt1 C1 1.831(9)
Pt1 C13 2.121(6)
Pt1 C12 2.238(6)
Pt1 P1 2.2706(17)
Pt1 Ru1 2.8653(7)
Pt1 Ru2 2.9097(7)
Ru1 C3 1.851(8)
Ru1 C2 1.886(7)
Ru1 C8 2.253(6)
Ru1 C7 2.277(7)
Ru1 P1 2.296(2)
Ru1 C11 2.463(6)
Ru1 Ru2 2.8254(7)
Ru2 C5 1.884(7)
Ru2 C4 1.958(9)
Ru2 C6 1.961(7)
Ru2 C12 2.080(7)
Ru2 C7 2.091(7)
Fe1 C63 2.029(7)
Fe1 C57 2.038(7)
Fe1 C60 2.034(7)
Fe1 C56 2.036(7)
Fe1 C62 2.036(8)
Fe1 C61 2.036(8)
Fe1 C59 2.047(6)
Fe1 C64 2.049(7)
Fe1 C58 2.065(7)
Fe1 C55 2.061(7)
Fe2 C48 2.049(8)
Fe2 C49 2.052(7)
Fe2 C47 2.039(7)
Fe2 C46 2.045(6)
Fe2 C54 2.045(6)
Fe2 C52 2.046(7)
Fe2 C53 2.048(6)
Fe2 C50 2.055(7)
Fe2 C51 2.057(8)
Fe2 C45 2.065(6)
P1 C33 1.823(7)
P1 C39 1.836(7)
O1 C1 1.149(9)
O2 C2 1.145(7)
O3 C3 1.157(8)
O4 C4 1.151(9)
O5 C5 1.160(7)
O6 C6 1.128(7)
C7 C8 1.435(8)
C7 C55 1.465(10)
C8 C9 1.436(9)
C8 C11 1.455(9)
C9 C10 1.198(9)
C10 C27 1.433(9)
C11 C12 1.468(8)
C11 C45 1.500(8)
C12 C13 1.416(10)
C13 C14 1.330(9)
C14 C15 1.474(10)
C14 C21 1.512(8)
C15 C20 1.382(10)
C15 C16 1.384(9)
C16 C17 1.371(11)
C16 H16 0.9500
C17 C18 1.376(11)
C17 H17 0.9500
C18 C19 1.398(10)
C18 H18 0.9500
C19 C20 1.371(11)
C19 H19 0.9500
C20 H20 0.9500
C21 C26 1.389(10)
C21 C22 1.395(9)
C22 C23 1.395(9)
C22 H22 0.9500
C23 C24 1.360(11)
C23 H23 0.9500
C24 C25 1.371(10)
C24 H24 0.9500
C25 C26 1.382(9)
C25 H25 0.9500
C26 H26 0.9500
C27 C32 1.385(11)
C27 C28 1.401(9)
C28 C29 1.378(10)
C28 H28 0.9500
C29 C30 1.373(12)
C29 H29 0.9500
C30 C31 1.371(11)
C30 H30 0.9500
C31 C32 1.396(10)
C31 H31 0.9500
C32 H32 0.9500
C33 C34 1.391(10)
C33 C38 1.409(10)
C34 C35 1.407(10)
C34 H34 0.9500
C35 C36 1.385(11)
C35 H35 0.9500
C36 C37 1.376(12)
C36 H36 0.9500
C37 C38 1.375(10)
C37 H37 0.9500
C38 H38 0.9500
C39 C40 1.379(10)
C39 C44 1.387(10)
C40 C41 1.393(12)
C40 H40 0.9500
C41 C42 1.364(13)
C41 H41 0.9500
C42 C43 1.367(13)
C42 H42 0.9500
C43 C44 1.397(12)
C43 H43 0.9500
C44 H44 0.9500
C45 C49 1.435(9)
C45 C46 1.452(8)
C46 C47 1.409(9)
C46 H46 0.9500
C47 C48 1.431(10)
C47 H47 0.9500
C48 C49 1.404(8)
C48 H48 0.9500
C49 H49 0.9500
C50 C51 1.404(9)
C50 C54 1.418(10)
C50 H50 0.9500
C51 C52 1.420(10)
C51 H51 0.9500
C52 C53 1.413(10)
C52 H52 0.9500
C53 C54 1.420(9)
C53 H53 0.9500
C54 H54 0.9500
C55 C59 1.436(10)
C55 C56 1.452(9)
C56 C57 1.426(10)
C56 H56 0.9500
C57 C58 1.404(9)
C57 H57 0.9500
C58 C59 1.414(10)
C58 H58 0.9500
C59 H59 0.9500
C60 C61 1.380(12)
C60 C64 1.395(11)
C60 H60 0.9500
C61 C62 1.409(10)
C61 H61 0.9500
C62 C63 1.418(12)
C62 H62 0.9500
C63 C64 1.403(10)
C63 H63 0.9500
C64 H64 0.9500

loop_
_geom_torsion_atom_site_label_1
_geom_torsion_atom_site_label_2
_geom_torsion_atom_site_label_3
_geom_torsion_atom_site_label_4
_geom_torsion
C1 Pt1 Ru1 C3 -87.4(5)
C13 Pt1 Ru1 C3 129.5(3)
C12 Pt1 Ru1 C3 122.6(3)
P1 Pt1 Ru1 C3 -51.4(3)
Ru2 Pt1 Ru1 C3 71.9(3)
C1 Pt1 Ru1 C2 37.3(4)
C13 Pt1 Ru1 C2 -105.8(3)
C12 Pt1 Ru1 C2 -112.7(3)
P1 Pt1 Ru1 C2 73.3(2)
Ru2 Pt1 Ru1 C2 -163.4(2)
C1 Pt1 Ru1 C8 139.1(4)
C13 Pt1 Ru1 C8 -4.0(2)
C12 Pt1 Ru1 C8 -11.0(2)
P1 Pt1 Ru1 C8 175.11(17)
Ru2 Pt1 Ru1 C8 -61.61(16)
C1 Pt1 Ru1 C7 176.8(4)
C13 Pt1 Ru1 C7 33.7(2)
C12 Pt1 Ru1 C7 26.7(2)
P1 Pt1 Ru1 C7 -147.22(17)
Ru2 Pt1 Ru1 C7 -23.94(15)
C1 Pt1 Ru1 P1 -36.0(4)
C13 Pt1 Ru1 P1 -179.10(17)
C12 Pt1 Ru1 P1 173.94(19)
Ru2 Pt1 Ru1 P1 123.28(6)
C1 Pt1 Ru1 C11 124.0(4)
C13 Pt1 Ru1 C11 -19.0(2)
C12 Pt1 Ru1 C11 -26.0(2)
P1 Pt1 Ru1 C11 160.06(16)
Ru2 Pt1 Ru1 C11 -76.66(15)
C1 Pt1 Ru1 Ru2 -159.3(4)
C13 Pt1 Ru1 Ru2 57.62(16)
C12 Pt1 Ru1 Ru2 50.65(18)
P1 Pt1 Ru1 Ru2 -123.28(6)
C3 Ru1 Ru2 C5 93.0(4)
C2 Ru1 Ru2 C5 -38.0(11)
C8 Ru1 Ru2 C5 -16.4(4)
C7 Ru1 Ru2 C5 16.7(4)
P1 Ru1 Ru2 C5 -170.8(4)
C11 Ru1 Ru2 C5 -54.3(4)
Pt1 Ru1 Ru2 C5 -130.4(4)
C3 Ru1 Ru2 C4 -106.0(3)
C2 Ru1 Ru2 C4 123.0(11)
C8 Ru1 Ru2 C4 144.6(3)
C7 Ru1 Ru2 C4 177.8(3)
P1 Ru1 Ru2 C4 -9.8(2)
C11 Ru1 Ru2 C4 106.8(3)
Pt1 Ru1 Ru2 C4 30.7(2)
C3 Ru1 Ru2 C6 -16.7(3)
C2 Ru1 Ru2 C6 -147.7(11)
C8 Ru1 Ru2 C6 -126.1(3)
C7 Ru1 Ru2 C6 -93.0(3)
P1 Ru1 Ru2 C6 79.4(2)
C11 Ru1 Ru2 C6 -164.0(3)
Pt1 Ru1 Ru2 C6 119.9(2)
C3 Ru1 Ru2 C12 168.6(3)
C2 Ru1 Ru2 C12 37.6(11)
C8 Ru1 Ru2 C12 59.2(3)
C7 Ru1 Ru2 C12 92.3(3)
P1 Ru1 Ru2 C12 -95.3(2)
C11 Ru1 Ru2 C12 21.3(3)
Pt1 Ru1 Ru2 C12 -54.8(2)
C3 Ru1 Ru2 C7 76.3(3)
C2 Ru1 Ru2 C7 -54.7(11)
C8 Ru1 Ru2 C7 -33.1(3)
P1 Ru1 Ru2 C7 172.4(2)
C11 Ru1 Ru2 C7 -71.0(3)
Pt1 Ru1 Ru2 C7 -147.1(2)
C3 Ru1 Ru2 Pt1 -136.6(2)
C2 Ru1 Ru2 Pt1 92.4(11)
C8 Ru1 Ru2 Pt1 113.96(19)
C7 Ru1 Ru2 Pt1 147.1(2)
P1 Ru1 Ru2 Pt1 -40.47(5)
C11 Ru1 Ru2 Pt1 76.07(18)
C1 Pt1 Ru2 C5 -66.3(5)
C13 Pt1 Ru2 C5 18.9(3)
C12 Pt1 Ru2 C5 51.6(4)
P1 Pt1 Ru2 C5 -180.0(3)
Ru1 Pt1 Ru2 C5 139.1(3)
C1 Pt1 Ru2 C4 2.4(5)
C13 Pt1 Ru2 C4 87.5(3)
C12 Pt1 Ru2 C4 120.3(3)
P1 Pt1 Ru2 C4 -111.31(19)
Ru1 Pt1 Ru2 C4 -152.23(19)
C1 Pt1 Ru2 C6 81.0(5)
C13 Pt1 Ru2 C6 166.1(3)
C12 Pt1 Ru2 C6 -161.1(3)
P1 Pt1 Ru2 C6 -32.7(2)
Ru1 Pt1 Ru2 C6 -73.6(2)
C1 Pt1 Ru2 C12 -117.9(5)
C13 Pt1 Ru2 C12 -32.8(3)
P1 Pt1 Ru2 C12 128.4(2)
Ru1 Pt1 Ru2 C12 87.5(2)
C1 Pt1 Ru2 C7 -178.7(5)
C13 Pt1 Ru2 C7 -93.6(2)
C12 Pt1 Ru2 C7 -60.8(3)
P1 Pt1 Ru2 C7 67.60(17)
Ru1 Pt1 Ru2 C7 26.68(16)
C1 Pt1 Ru2 Ru1 154.6(4)
C13 Pt1 Ru2 Ru1 -120.25(18)
C12 Pt1 Ru2 Ru1 -87.5(2)
P1 Pt1 Ru2 Ru1 40.92(5)
C1 Pt1 P1 C33 -81.8(4)
C13 Pt1 P1 C33 120.1(5)
C12 Pt1 P1 C33 111.7(4)
Ru1 Pt1 P1 C33 118.0(3)
Ru2 Pt1 P1 C33 72.4(3)
C1 Pt1 P1 C39 40.0(4)
C13 Pt1 P1 C39 -118.1(5)
C12 Pt1 P1 C39 -126.5(3)
Ru1 Pt1 P1 C39 -120.2(3)
Ru2 Pt1 P1 C39 -165.8(3)
C1 Pt1 P1 Ru1 160.2(2)
C13 Pt1 P1 Ru1 2.1(4)
C12 Pt1 P1 Ru1 -6.32(19)
Ru2 Pt1 P1 Ru1 -45.56(4)
C3 Ru1 P1 C33 32.3(3)
C2 Ru1 P1 C33 124.6(3)
C8 Ru1 P1 C33 -123.5(4)
C7 Ru1 P1 C33 -57.5(4)
C11 Ru1 P1 C33 -134.2(3)
Ru2 Ru1 P1 C33 -66.1(3)
Pt1 Ru1 P1 C33 -113.6(3)
C3 Ru1 P1 C39 -104.6(3)
C2 Ru1 P1 C39 -12.3(4)
C8 Ru1 P1 C39 99.6(4)
C7 Ru1 P1 C39 165.6(4)
C11 Ru1 P1 C39 88.9(3)
Ru2 Ru1 P1 C39 157.0(3)
Pt1 Ru1 P1 C39 109.5(3)
C3 Ru1 P1 Pt1 145.84(19)
C2 Ru1 P1 Pt1 -121.8(2)
C8 Ru1 P1 Pt1 -10.0(3)
C7 Ru1 P1 Pt1 56.1(3)
C11 Ru1 P1 Pt1 -20.66(16)
Ru2 Ru1 P1 Pt1 47.44(4)
C13 Pt1 C1 O1 164(9)
C12 Pt1 C1 O1 154(9)
P1 Pt1 C1 O1 -7(9)
Ru1 Pt1 C1 O1 21(10)
Ru2 Pt1 C1 O1 -119(9)
C3 Ru1 C2 O2 -48(7)
C8 Ru1 C2 O2 63(7)
C7 Ru1 C2 O2 38(7)
P1 Ru1 C2 O2 -143(7)
C11 Ru1 C2 O2 99(7)
Ru2 Ru1 C2 O2 84(7)
Pt1 Ru1 C2 O2 168(7)
C2 Ru1 C3 O3 94(31)
C8 Ru1 C3 O3 -2(31)
C7 Ru1 C3 O3 -29(31)
P1 Ru1 C3 O3 -170(100)
C11 Ru1 C3 O3 -11(31)
Ru2 Ru1 C3 O3 -75(31)
Pt1 Ru1 C3 O3 -132(30)
C5 Ru2 C4 O4 -39(4)
C6 Ru2 C4 O4 62(4)
C12 Ru2 C4 O4 -138(4)
C7 Ru2 C4 O4 169(3)
Ru1 Ru2 C4 O4 151(4)
Pt1 Ru2 C4 O4 180(100)
C4 Ru2 C5 O5 80(45)
C6 Ru2 C5 O5 -10(45)
C12 Ru2 C5 O5 177(100)
C7 Ru2 C5 O5 -103(45)
Ru1 Ru2 C5 O5 -116(45)
Pt1 Ru2 C5 O5 140(45)
C5 Ru2 C6 O6 -171(7)
C4 Ru2 C6 O6 97(7)
C12 Ru2 C6 O6 -11(7)
C7 Ru2 C6 O6 -78(7)
Ru1 Ru2 C6 O6 -25(7)
Pt1 Ru2 C6 O6 31(7)
C5 Ru2 C7 C8 -106.9(5)
C4 Ru2 C7 C8 44(3)
C6 Ru2 C7 C8 151.3(5)
C12 Ru2 C7 C8 -8.7(4)
Ru1 Ru2 C7 C8 63.4(4)
Pt1 Ru2 C7 C8 34.1(4)
C5 Ru2 C7 C55 63.8(6)
C4 Ru2 C7 C55 -145(2)
C6 Ru2 C7 C55 -37.9(6)
C12 Ru2 C7 C55 162.0(6)
Ru1 Ru2 C7 C55 -125.9(6)
Pt1 Ru2 C7 C55 -155.1(5)
C5 Ru2 C7 Ru1 -170.3(2)
C4 Ru2 C7 Ru1 -19(2)
C6 Ru2 C7 Ru1 87.9(2)
C12 Ru2 C7 Ru1 -72.1(2)
Pt1 Ru2 C7 Ru1 -29.26(17)
C3 Ru1 C7 C8 134.2(4)
C2 Ru1 C7 C8 45.1(5)
P1 Ru1 C7 C8 -132.5(3)
C11 Ru1 C7 C8 -34.5(3)
Ru2 Ru1 C7 C8 -120.6(4)
Pt1 Ru1 C7 C8 -91.3(4)
C3 Ru1 C7 C55 19.3(6)
C2 Ru1 C7 C55 -69.8(6)
C8 Ru1 C7 C55 -114.9(7)
P1 Ru1 C7 C55 112.7(5)
C11 Ru1 C7 C55 -149.3(6)
Ru2 Ru1 C7 C55 124.6(6)
Pt1 Ru1 C7 C55 153.8(5)
C3 Ru1 C7 Ru2 -105.2(3)
C2 Ru1 C7 Ru2 165.7(3)
C8 Ru1 C7 Ru2 120.6(4)
P1 Ru1 C7 Ru2 -11.9(3)
C11 Ru1 C7 Ru2 86.1(2)
Pt1 Ru1 C7 Ru2 29.25(18)
C55 C7 C8 C9 7.5(9)
Ru2 C7 C8 C9 178.5(5)
Ru1 C7 C8 C9 -112.3(6)
C55 C7 C8 C11 -170.7(6)
Ru2 C7 C8 C11 0.3(7)
Ru1 C7 C8 C11 69.5(5)
C55 C7 C8 Ru1 119.8(6)
Ru2 C7 C8 Ru1 -69.2(3)
C3 Ru1 C8 C9 70.1(6)
C2 Ru1 C8 C9 -23.7(6)
C7 Ru1 C8 C9 120.0(7)
P1 Ru1 C8 C9 -135.8(4)
C11 Ru1 C8 C9 -119.1(7)
Ru2 Ru1 C8 C9 161.6(6)
Pt1 Ru1 C8 C9 -143.6(5)
C3 Ru1 C8 C7 -49.9(4)
C2 Ru1 C8 C7 -143.7(4)
P1 Ru1 C8 C7 104.2(4)
C11 Ru1 C8 C7 120.9(5)
Ru2 Ru1 C8 C7 41.6(3)
Pt1 Ru1 C8 C7 96.4(4)
C3 Ru1 C8 C11 -170.8(3)
C2 Ru1 C8 C11 95.4(4)
C7 Ru1 C8 C11 -120.9(5)
P1 Ru1 C8 C11 -16.7(6)
Ru2 Ru1 C8 C11 -79.3(3)
Pt1 Ru1 C8 C11 -24.5(3)
C7 C8 C9 C10 3(16)
C11 C8 C9 C10 -179(100)
Ru1 C8 C9 C10 -84(16)
C8 C9 C10 C27 -107(24)
C9 C8 C11 C12 -165.5(5)
C7 C8 C11 C12 12.7(8)
Ru1 C8 C11 C12 77.7(5)
C9 C8 C11 C45 3.3(9)
C7 C8 C11 C45 -178.5(5)
Ru1 C8 C11 C45 -113.5(5)
C9 C8 C11 Ru1 116.7(6)
C7 C8 C11 Ru1 -65.0(5)
C3 Ru1 C11 C8 15.4(6)
C2 Ru1 C11 C8 -88.7(4)
C7 Ru1 C11 C8 35.8(3)
P1 Ru1 C11 C8 171.1(3)
Ru2 Ru1 C11 C8 87.2(3)
Pt1 Ru1 C11 C8 154.0(4)
C3 Ru1 C11 C12 -100.6(6)
C2 Ru1 C11 C12 155.3(5)
C8 Ru1 C11 C12 -116.0(6)
C7 Ru1 C11 C12 -80.3(4)
P1 Ru1 C11 C12 55.1(4)
Ru2 Ru1 C11 C12 -28.8(4)
Pt1 Ru1 C11 C12 37.9(4)
C3 Ru1 C11 C45 131.5(6)
C2 Ru1 C11 C45 27.4(6)
C8 Ru1 C11 C45 116.1(7)
C7 Ru1 C11 C45 151.8(6)
P1 Ru1 C11 C45 -72.8(5)
Ru2 Ru1 C11 C45 -156.7(6)
Pt1 Ru1 C11 C45 -90.0(5)
C8 C11 C12 C13 175.7(6)
C45 C11 C12 C13 6.5(9)
Ru1 C11 C12 C13 -122.6(6)
C8 C11 C12 Ru2 -19.9(7)
C45 C11 C12 Ru2 170.9(4)
Ru1 C11 C12 Ru2 41.8(4)
C8 C11 C12 Pt1 -111.4(5)
C45 C11 C12 Pt1 79.4(6)
Ru1 C11 C12 Pt1 -49.7(4)
C5 Ru2 C12 C13 -87.3(5)
C4 Ru2 C12 C13 6.1(5)
C6 Ru2 C12 C13 113.0(8)
C7 Ru2 C12 C13 -178.5(5)
Ru1 Ru2 C12 C13 127.6(5)
Pt1 Ru2 C12 C13 60.1(5)
C5 Ru2 C12 C11 106.8(5)
C4 Ru2 C12 C11 -159.8(5)
C6 Ru2 C12 C11 -52.9(10)
C7 Ru2 C12 C11 15.6(4)
Ru1 Ru2 C12 C11 -38.3(4)
Pt1 Ru2 C12 C11 -105.8(5)
C5 Ru2 C12 Pt1 -147.4(3)
C4 Ru2 C12 Pt1 -54.0(3)
C6 Ru2 C12 Pt1 52.9(9)
C7 Ru2 C12 Pt1 121.3(2)
Ru1 Ru2 C12 Pt1 67.43(13)
C1 Pt1 C12 C13 15.8(6)
P1 Pt1 C12 C13 174.3(3)
Ru1 Pt1 C12 C13 168.9(4)
Ru2 Pt1 C12 C13 -123.1(4)
C1 Pt1 C12 C11 -107.7(6)
C13 Pt1 C12 C11 -123.4(6)
P1 Pt1 C12 C11 50.9(5)
Ru1 Pt1 C12 C11 45.5(4)
Ru2 Pt1 C12 C11 113.5(5)
C1 Pt1 C12 Ru2 138.8(4)
C13 Pt1 C12 Ru2 123.1(4)
P1 Pt1 C12 Ru2 -62.6(2)
Ru1 Pt1 C12 Ru2 -67.98(16)
C11 C12 C13 C14 -104.5(11)
Ru2 C12 C13 C14 91.6(11)
Pt1 C12 C13 C14 161.7(11)
C11 C12 C13 Pt1 93.7(6)
Ru2 C12 C13 Pt1 -70.1(4)
C1 Pt1 C13 C14 24.0(7)
C12 Pt1 C13 C14 -166.2(9)
P1 Pt1 C13 C14 -178.4(4)
Ru1 Pt1 C13 C14 -176.7(6)
Ru2 Pt1 C13 C14 -127.2(7)
C1 Pt1 C13 C12 -169.8(4)
P1 Pt1 C13 C12 -12.2(6)
Ru1 Pt1 C13 C12 -10.5(4)
Ru2 Pt1 C13 C12 39.0(3)
C12 C13 C14 C15 -163.0(9)
Pt1 C13 C14 C15 -8.4(10)
C12 C13 C14 C21 17.7(14)
Pt1 C13 C14 C21 172.3(5)
C13 C14 C15 C20 -83.7(8)
C21 C14 C15 C20 95.7(7)
C13 C14 C15 C16 92.2(8)
C21 C14 C15 C16 -88.4(8)
C20 C15 C16 C17 1.7(11)
C14 C15 C16 C17 -174.5(7)
C15 C16 C17 C18 -1.8(13)
C16 C17 C18 C19 -0.2(12)
C17 C18 C19 C20 2.3(11)
C18 C19 C20 C15 -2.4(11)
C16 C15 C20 C19 0.5(11)
C14 C15 C20 C19 176.5(6)
C13 C14 C21 C26 0.3(9)
C15 C14 C21 C26 -179.1(6)
C13 C14 C21 C22 178.9(6)
C15 C14 C21 C22 -0.5(9)
C26 C21 C22 C23 0.5(9)
C14 C21 C22 C23 -178.1(6)
C21 C22 C23 C24 0.2(11)
C22 C23 C24 C25 -1.6(11)
C23 C24 C25 C26 2.2(11)
C22 C21 C26 C25 0.1(10)
C14 C21 C26 C25 178.7(6)
C24 C25 C26 C21 -1.5(10)
C9 C10 C27 C32 73(23)
C9 C10 C27 C28 -105(23)
C32 C27 C28 C29 1.1(10)
C10 C27 C28 C29 178.9(6)
C27 C28 C29 C30 0.4(12)
C28 C29 C30 C31 -0.7(12)
C29 C30 C31 C32 -0.5(12)
C30 C31 C32 C27 1.9(12)
C28 C27 C32 C31 -2.2(11)
C10 C27 C32 C31 -180.0(7)
C39 P1 C33 C34 73.7(7)
Pt1 P1 C33 C34 -160.4(5)
Ru1 P1 C33 C34 -69.5(7)
C39 P1 C33 C38 -107.5(7)
Pt1 P1 C33 C38 18.3(8)
Ru1 P1 C33 C38 109.2(7)
C38 C33 C34 C35 0.3(12)
P1 C33 C34 C35 179.0(6)
C33 C34 C35 C36 0.1(13)
C34 C35 C36 C37 1.2(15)
C35 C36 C37 C38 -2.7(15)
C36 C37 C38 C33 3.1(14)
C34 C33 C38 C37 -1.9(13)
P1 C33 C38 C37 179.3(7)
C33 P1 C39 C40 3.0(8)
Pt1 P1 C39 C40 -124.9(7)
Ru1 P1 C39 C40 145.4(7)
C33 P1 C39 C44 178.9(6)
Pt1 P1 C39 C44 50.9(7)
Ru1 P1 C39 C44 -38.8(7)
C44 C39 C40 C41 -0.3(14)
P1 C39 C40 C41 175.3(7)
C39 C40 C41 C42 0.0(15)
C40 C41 C42 C43 -0.6(16)
C41 C42 C43 C44 1.6(16)
C40 C39 C44 C43 1.3(13)
P1 C39 C44 C43 -174.6(7)
C42 C43 C44 C39 -2.0(14)
C8 C11 C45 C49 -153.0(6)
C12 C11 C45 C49 15.0(10)
Ru1 C11 C45 C49 127.5(6)
C8 C11 C45 C46 30.4(10)
C12 C11 C45 C46 -161.7(6)
Ru1 C11 C45 C46 -49.1(9)
C8 C11 C45 Fe2 -60.2(8)
C12 C11 C45 Fe2 107.7(7)
Ru1 C11 C45 Fe2 -139.7(4)
C48 Fe2 C45 C49 -36.5(4)
C47 Fe2 C45 C49 -80.7(4)
C46 Fe2 C45 C49 -118.3(6)
C54 Fe2 C45 C49 70.8(5)
C52 Fe2 C45 C49 -167.5(6)
C53 Fe2 C45 C49 34.2(12)
C50 Fe2 C45 C49 112.9(4)
C51 Fe2 C45 C49 155.8(4)
C48 Fe2 C45 C46 81.8(4)
C49 Fe2 C45 C46 118.3(6)
C47 Fe2 C45 C46 37.6(4)
C54 Fe2 C45 C46 -171.0(5)
C52 Fe2 C45 C46 -49.3(8)
C53 Fe2 C45 C46 152.5(10)
C50 Fe2 C45 C46 -128.8(4)
C51 Fe2 C45 C46 -85.9(5)
C48 Fe2 C45 C11 -158.5(7)
C49 Fe2 C45 C11 -122.1(7)
C47 Fe2 C45 C11 157.3(7)
C46 Fe2 C45 C11 119.7(8)
C54 Fe2 C45 C11 -51.3(7)
C52 Fe2 C45 C11 70.4(9)
C53 Fe2 C45 C11 -87.9(13)
C50 Fe2 C45 C11 -9.1(7)
C51 Fe2 C45 C11 33.8(7)
C49 C45 C46 C47 -0.6(7)
C11 C45 C46 C47 176.6(6)
Fe2 C45 C46 C47 -59.6(4)
C49 C45 C46 Fe2 59.0(4)
C11 C45 C46 Fe2 -123.7(6)
C48 Fe2 C46 C47 37.5(4)
C49 Fe2 C46 C47 80.6(5)
C54 Fe2 C46 C47 153.2(13)
C52 Fe2 C46 C47 -83.4(5)
C53 Fe2 C46 C47 -46.4(9)
C50 Fe2 C46 C47 -167.6(4)
C51 Fe2 C46 C47 -127.1(4)
C45 Fe2 C46 C47 118.7(6)
C48 Fe2 C46 C45 -81.3(4)
C49 Fe2 C46 C45 -38.1(4)
C47 Fe2 C46 C45 -118.7(6)
C54 Fe2 C46 C45 34.5(16)
C52 Fe2 C46 C45 157.9(4)
C53 Fe2 C46 C45 -165.1(6)
C50 Fe2 C46 C45 73.7(5)
C51 Fe2 C46 C45 114.2(4)
C45 C46 C47 C48 0.8(7)
Fe2 C46 C47 C48 -59.2(5)
C45 C46 C47 Fe2 59.9(4)
C48 Fe2 C47 C46 -120.2(6)
C49 Fe2 C47 C46 -82.6(4)
C54 Fe2 C47 C46 -168.5(5)
C52 Fe2 C47 C46 114.4(4)
C53 Fe2 C47 C46 157.2(4)
C50 Fe2 C47 C46 47.9(13)
C51 Fe2 C47 C46 74.4(5)
C45 Fe2 C47 C46 -38.5(4)
C49 Fe2 C47 C48 37.5(4)
C46 Fe2 C47 C48 120.2(6)
C54 Fe2 C47 C48 -48.3(7)
C52 Fe2 C47 C48 -125.4(4)
C53 Fe2 C47 C48 -82.7(5)
C50 Fe2 C47 C48 168.0(11)
C51 Fe2 C47 C48 -165.4(4)
C45 Fe2 C47 C48 81.6(4)
C46 C47 C48 C49 -0.6(8)
Fe2 C47 C48 C49 -59.9(5)
C46 C47 C48 Fe2 59.3(5)
C47 Fe2 C48 C49 118.7(5)
C46 Fe2 C48 C49 81.7(4)
C54 Fe2 C48 C49 -85.6(4)
C52 Fe2 C48 C49 -166.8(4)
C53 Fe2 C48 C49 -127.8(4)
C50 Fe2 C48 C49 -55.9(7)
C51 Fe2 C48 C49 170.1(9)
C45 Fe2 C48 C49 37.2(4)
C49 Fe2 C48 C47 -118.7(5)
C46 Fe2 C48 C47 -36.9(4)
C54 Fe2 C48 C47 155.8(4)
C52 Fe2 C48 C47 74.5(5)
C53 Fe2 C48 C47 113.6(4)
C50 Fe2 C48 C47 -174.5(5)
C51 Fe2 C48 C47 51.5(12)
C45 Fe2 C48 C47 -81.5(4)
C47 C48 C49 C45 0.2(7)
Fe2 C48 C49 C45 -59.1(5)
C47 C48 C49 Fe2 59.3(5)
C46 C45 C49 C48 0.2(7)
C11 C45 C49 C48 -177.0(6)
Fe2 C45 C49 C48 58.9(5)
C46 C45 C49 Fe2 -58.7(4)
C11 C45 C49 Fe2 124.1(6)
C47 Fe2 C49 C48 -38.4(4)
C46 Fe2 C49 C48 -82.0(4)
C54 Fe2 C49 C48 110.7(4)
C52 Fe2 C49 C48 40.1(10)
C53 Fe2 C49 C48 70.0(5)
C50 Fe2 C49 C48 152.8(4)
C51 Fe2 C49 C48 -174.3(5)
C45 Fe2 C49 C48 -120.6(5)
C48 Fe2 C49 C45 120.6(5)
C47 Fe2 C49 C45 82.3(4)
C46 Fe2 C49 C45 38.7(4)
C54 Fe2 C49 C45 -128.7(4)
C52 Fe2 C49 C45 160.8(8)
C53 Fe2 C49 C45 -169.4(4)
C50 Fe2 C49 C45 -86.6(4)
C51 Fe2 C49 C45 -53.7(7)
C48 Fe2 C50 C51 -163.7(5)
C49 Fe2 C50 C51 158.3(4)
C47 Fe2 C50 C51 32.8(13)
C46 Fe2 C50 C51 71.8(5)
C54 Fe2 C50 C51 -120.5(6)
C52 Fe2 C50 C51 -38.1(4)
C53 Fe2 C50 C51 -82.0(4)
C45 Fe2 C50 C51 114.3(4)
C48 Fe2 C50 C54 -43.3(7)
C49 Fe2 C50 C54 -81.2(5)
C47 Fe2 C50 C54 153.2(11)
C46 Fe2 C50 C54 -167.7(4)
C52 Fe2 C50 C54 82.3(4)
C53 Fe2 C50 C54 38.5(4)
C51 Fe2 C50 C54 120.5(6)
C45 Fe2 C50 C54 -125.2(4)
C54 C50 C51 C52 0.8(8)
Fe2 C50 C51 C52 59.5(5)
C54 C50 C51 Fe2 -58.6(5)
C48 Fe2 C51 C50 147.6(10)
C49 Fe2 C51 C50 -47.1(7)
C47 Fe2 C51 C50 -171.2(4)
C46 Fe2 C51 C50 -129.5(4)
C54 Fe2 C51 C50 37.1(4)
C52 Fe2 C51 C50 118.6(6)
C53 Fe2 C51 C50 81.0(4)
C45 Fe2 C51 C50 -84.9(4)
C48 Fe2 C51 C52 29.0(12)
C49 Fe2 C51 C52 -165.7(5)
C47 Fe2 C51 C52 70.3(5)
C46 Fe2 C51 C52 111.9(4)
C54 Fe2 C51 C52 -81.5(4)
C53 Fe2 C51 C52 -37.6(4)
C50 Fe2 C51 C52 -118.6(6)
C45 Fe2 C51 C52 156.5(4)
C50 C51 C52 C53 -0.1(8)
Fe2 C51 C52 C53 59.7(5)
C50 C51 C52 Fe2 -59.8(5)
C48 Fe2 C52 C53 69.5(5)
C49 Fe2 C52 C53 38.5(11)
C47 Fe2 C52 C53 111.1(4)
C46 Fe2 C52 C53 153.7(4)
C54 Fe2 C52 C53 -37.7(4)
C50 Fe2 C52 C53 -81.5(4)
C51 Fe2 C52 C53 -119.2(6)
C45 Fe2 C52 C53 -171.3(6)
C48 Fe2 C52 C51 -171.3(4)
C49 Fe2 C52 C51 157.6(8)
C47 Fe2 C52 C51 -129.7(4)
C46 Fe2 C52 C51 -87.2(5)
C54 Fe2 C52 C51 81.5(4)
C53 Fe2 C52 C51 119.2(6)
C50 Fe2 C52 C51 37.6(4)
C45 Fe2 C52 C51 -52.1(8)
C51 C52 C53 C54 -0.6(8)
Fe2 C52 C53 C54 59.2(5)
C51 C52 C53 Fe2 -59.9(5)
C48 Fe2 C53 C54 112.2(5)
C49 Fe2 C53 C54 73.3(5)
C47 Fe2 C53 C54 154.7(5)
C46 Fe2 C53 C54 -173.5(6)
C52 Fe2 C53 C54 -119.3(7)
C50 Fe2 C53 C54 -38.3(5)
C51 Fe2 C53 C54 -81.6(5)
C45 Fe2 C53 C54 46.3(13)
C48 Fe2 C53 C52 -128.5(4)
C49 Fe2 C53 C52 -167.4(4)
C47 Fe2 C53 C52 -86.0(5)
C46 Fe2 C53 C52 -54.2(9)
C54 Fe2 C53 C52 119.3(7)
C50 Fe2 C53 C52 81.0(5)
C51 Fe2 C53 C52 37.7(4)
C45 Fe2 C53 C52 165.6(10)
C52 C53 C54 C50 1.2(8)
Fe2 C53 C54 C50 60.5(5)
C52 C53 C54 Fe2 -59.3(5)
C51 C50 C54 C53 -1.2(8)
Fe2 C50 C54 C53 -60.3(5)
C51 C50 C54 Fe2 59.1(5)
C48 Fe2 C54 C53 -83.6(5)
C49 Fe2 C54 C53 -125.7(5)
C47 Fe2 C54 C53 -50.5(8)
C46 Fe2 C54 C53 165.8(13)
C52 Fe2 C54 C53 37.5(5)
C50 Fe2 C54 C53 117.9(7)
C51 Fe2 C54 C53 81.3(5)
C45 Fe2 C54 C53 -165.9(5)
C48 Fe2 C54 C50 158.6(4)
C49 Fe2 C54 C50 116.4(4)
C47 Fe2 C54 C50 -168.4(5)
C46 Fe2 C54 C50 47.9(16)
C52 Fe2 C54 C50 -80.4(5)
C53 Fe2 C54 C50 -117.9(7)
C51 Fe2 C54 C50 -36.6(4)
C45 Fe2 C54 C50 76.2(5)
C8 C7 C55 C59 -24.9(11)
Ru2 C7 C55 C59 164.9(5)
Ru1 C7 C55 C59 62.1(9)
C8 C7 C55 C56 154.2(6)
Ru2 C7 C55 C56 -16.0(9)
Ru1 C7 C55 C56 -118.8(6)
C8 C7 C55 Fe1 67.8(8)
Ru2 C7 C55 Fe1 -102.4(6)
Ru1 C7 C55 Fe1 154.8(3)
C63 Fe1 C55 C59 90.4(5)
C57 Fe1 C55 C59 -78.5(4)
C60 Fe1 C55 C59 173.2(4)
C56 Fe1 C55 C59 -115.6(6)
C62 Fe1 C55 C59 54.8(8)
C61 Fe1 C55 C59 -158.0(13)
C64 Fe1 C55 C59 133.3(4)
C58 Fe1 C55 C59 -35.6(4)
C63 Fe1 C55 C56 -153.9(4)
C57 Fe1 C55 C56 37.2(4)
C60 Fe1 C55 C56 -71.1(5)
C62 Fe1 C55 C56 170.5(7)
C61 Fe1 C55 C56 -42.3(15)
C59 Fe1 C55 C56 115.6(6)
C64 Fe1 C55 C56 -111.1(4)
C58 Fe1 C55 C56 80.0(4)
C63 Fe1 C55 C7 -36.5(7)
C57 Fe1 C55 C7 154.6(6)
C60 Fe1 C55 C7 46.3(7)
C56 Fe1 C55 C7 117.4(7)
C62 Fe1 C55 C7 -72.1(9)
C61 Fe1 C55 C7 75.1(15)
C59 Fe1 C55 C7 -126.9(7)
C64 Fe1 C55 C7 6.4(6)
C58 Fe1 C55 C7 -162.6(6)
C59 C55 C56 C57 1.2(7)
C7 C55 C56 C57 -178.1(6)
Fe1 C55 C56 C57 -58.9(5)
C59 C55 C56 Fe1 60.2(4)
C7 C55 C56 Fe1 -119.1(6)
C63 Fe1 C56 C57 174.2(6)
C60 Fe1 C56 C57 -110.4(5)
C62 Fe1 C56 C57 -40.8(15)
C61 Fe1 C56 C57 -71.3(6)
C59 Fe1 C56 C57 80.5(4)
C64 Fe1 C56 C57 -152.6(4)
C58 Fe1 C56 C57 37.0(4)
C55 Fe1 C56 C57 120.2(6)
C63 Fe1 C56 C55 54.1(7)
C57 Fe1 C56 C55 -120.2(6)
C60 Fe1 C56 C55 129.4(4)
C62 Fe1 C56 C55 -161.0(12)
C61 Fe1 C56 C55 168.5(5)
C59 Fe1 C56 C55 -39.6(4)
C64 Fe1 C56 C55 87.2(5)
C58 Fe1 C56 C55 -83.2(4)
C55 C56 C57 C58 -1.0(8)
Fe1 C56 C57 C58 -60.3(5)
C55 C56 C57 Fe1 59.3(4)
C63 Fe1 C57 C58 -47.9(15)
C60 Fe1 C57 C58 -153.7(5)
C56 Fe1 C57 C58 119.6(7)
C62 Fe1 C57 C58 -72.0(6)
C61 Fe1 C57 C58 -111.9(5)
C59 Fe1 C57 C58 37.9(5)
C64 Fe1 C57 C58 174.4(6)
C55 Fe1 C57 C58 81.9(5)
C63 Fe1 C57 C56 -167.5(12)
C60 Fe1 C57 C56 86.7(5)
C62 Fe1 C57 C56 168.4(4)
C61 Fe1 C57 C56 128.4(5)
C59 Fe1 C57 C56 -81.7(5)
C64 Fe1 C57 C56 54.8(8)
C58 Fe1 C57 C56 -119.6(7)
C55 Fe1 C57 C56 -37.7(4)
C56 C57 C58 C59 0.4(8)
Fe1 C57 C58 C59 -59.0(5)
C56 C57 C58 Fe1 59.4(5)
C63 Fe1 C58 C57 167.5(5)
C60 Fe1 C58 C57 50.5(9)
C56 Fe1 C58 C57 -37.9(5)
C62 Fe1 C58 C57 127.7(5)
C61 Fe1 C58 C57 84.7(6)
C59 Fe1 C58 C57 -118.7(7)
C64 Fe1 C58 C57 -164.6(17)
C55 Fe1 C58 C57 -82.5(5)
C63 Fe1 C58 C59 -73.8(6)
C57 Fe1 C58 C59 118.7(7)
C60 Fe1 C58 C59 169.2(6)
C56 Fe1 C58 C59 80.8(5)
C62 Fe1 C58 C59 -113.6(5)
C61 Fe1 C58 C59 -156.6(5)
C64 Fe1 C58 C59 -46(2)
C55 Fe1 C58 C59 36.2(4)
C57 C58 C59 C55 0.4(8)
Fe1 C58 C59 C55 -58.4(5)
C57 C58 C59 Fe1 58.8(5)
C56 C55 C59 C58 -1.0(7)
C7 C55 C59 C58 178.2(7)
Fe1 C55 C59 C58 58.7(5)
C56 C55 C59 Fe1 -59.7(4)
C7 C55 C59 Fe1 119.5(7)
C63 Fe1 C59 C58 128.6(5)
C57 Fe1 C59 C58 -37.7(5)
C60 Fe1 C59 C58 -150.5(14)
C56 Fe1 C59 C58 -82.2(5)
C62 Fe1 C59 C58 84.1(6)
C61 Fe1 C59 C58 47.2(8)
C64 Fe1 C59 C58 169.8(5)
C55 Fe1 C59 C58 -122.4(6)
C63 Fe1 C59 C55 -109.0(5)
C57 Fe1 C59 C55 84.7(4)
C60 Fe1 C59 C55 -28.1(16)
C56 Fe1 C59 C55 40.2(4)
C62 Fe1 C59 C55 -153.5(5)
C61 Fe1 C59 C55 169.5(6)
C64 Fe1 C59 C55 -67.8(5)
C58 Fe1 C59 C55 122.4(6)
C63 Fe1 C60 C61 -81.4(5)
C57 Fe1 C60 C61 85.3(5)
C56 Fe1 C60 C61 128.7(5)
C62 Fe1 C60 C61 -37.1(5)
C59 Fe1 C60 C61 -166.7(13)
C64 Fe1 C60 C61 -119.0(7)
C58 Fe1 C60 C61 51.6(8)
C55 Fe1 C60 C61 169.9(4)
C63 Fe1 C60 C64 37.6(5)
C57 Fe1 C60 C64 -155.8(5)
C56 Fe1 C60 C64 -112.4(5)
C62 Fe1 C60 C64 81.8(5)
C61 Fe1 C60 C64 119.0(7)
C59 Fe1 C60 C64 -47.8(16)
C58 Fe1 C60 C64 170.5(6)
C55 Fe1 C60 C64 -71.2(6)
C64 C60 C61 C62 -1.6(9)
Fe1 C60 C61 C62 58.9(5)
C64 C60 C61 Fe1 -60.5(5)
C63 Fe1 C61 C60 81.4(5)
C57 Fe1 C61 C60 -111.0(5)
C56 Fe1 C61 C60 -70.4(6)
C62 Fe1 C61 C60 120.5(8)
C59 Fe1 C61 C60 174.7(5)
C64 Fe1 C61 C60 37.6(4)
C58 Fe1 C61 C60 -153.1(5)
C55 Fe1 C61 C60 -36.0(16)
C63 Fe1 C61 C62 -39.1(5)
C57 Fe1 C61 C62 128.5(6)
C60 Fe1 C61 C62 -120.5(8)
C56 Fe1 C61 C62 169.1(5)
C59 Fe1 C61 C62 54.2(9)
C64 Fe1 C61 C62 -82.9(6)
C58 Fe1 C61 C62 86.4(6)
C55 Fe1 C61 C62 -156.5(12)
C60 C61 C62 C63 1.1(9)
Fe1 C61 C62 C63 60.2(6)
C60 C61 C62 Fe1 -59.1(6)
C63 Fe1 C62 C61 117.0(8)
C57 Fe1 C62 C61 -70.9(6)
C60 Fe1 C62 C61 36.4(5)
C56 Fe1 C62 C61 -38.1(16)
C59 Fe1 C62 C61 -153.5(5)
C64 Fe1 C62 C61 79.6(6)
C58 Fe1 C62 C61 -111.0(6)
C55 Fe1 C62 C61 168.8(6)
C57 Fe1 C62 C63 172.0(4)
C60 Fe1 C62 C63 -80.7(5)
C56 Fe1 C62 C63 -155.2(12)
C61 Fe1 C62 C63 -117.0(8)
C59 Fe1 C62 C63 89.5(6)
C64 Fe1 C62 C63 -37.4(5)
C58 Fe1 C62 C63 132.0(5)
C55 Fe1 C62 C63 51.7(9)
C61 C62 C63 C64 -0.2(9)
Fe1 C62 C63 C64 60.3(5)
C61 C62 C63 Fe1 -60.5(5)
C57 Fe1 C63 C64 -148.7(13)
C60 Fe1 C63 C64 -37.3(5)
C56 Fe1 C63 C64 48.6(8)
C62 Fe1 C63 C64 -119.1(7)
C61 Fe1 C63 C64 -80.4(5)
C59 Fe1 C63 C64 130.7(5)
C58 Fe1 C63 C64 172.3(5)
C55 Fe1 C63 C64 86.0(5)
C57 Fe1 C63 C62 -29.6(16)
C60 Fe1 C63 C62 81.8(5)
C56 Fe1 C63 C62 167.7(6)
C61 Fe1 C63 C62 38.7(5)
C59 Fe1 C63 C62 -110.2(5)
C64 Fe1 C63 C62 119.1(7)
C58 Fe1 C63 C62 -68.5(6)
C55 Fe1 C63 C62 -154.8(5)
C61 C60 C64 C63 1.5(8)
Fe1 C60 C64 C63 -58.8(5)
C61 C60 C64 Fe1 60.3(5)
C62 C63 C64 C60 -0.8(8)
Fe1 C63 C64 C60 59.0(5)
C62 C63 C64 Fe1 -59.8(5)
C63 Fe1 C64 C60 -119.3(8)
C57 Fe1 C64 C60 47.4(9)
C56 Fe1 C64 C60 84.6(6)
C62 Fe1 C64 C60 -81.3(6)
C61 Fe1 C64 C60 -37.4(5)
C59 Fe1 C64 C60 168.8(5)
C58 Fe1 C64 C60 -152.7(17)
C55 Fe1 C64 C60 129.0(5)
C57 Fe1 C64 C63 166.7(6)
C60 Fe1 C64 C63 119.3(8)
C56 Fe1 C64 C63 -156.1(5)
C62 Fe1 C64 C63 38.0(5)
C61 Fe1 C64 C63 81.9(6)
C59 Fe1 C64 C63 -71.9(6)
C58 Fe1 C64 C63 -33(2)
C55 Fe1 C64 C63 -111.7(5)

loop_
_platon_squeeze_void_nr
_platon_squeeze_void_average_x
_platon_squeeze_void_average_y
_platon_squeeze_void_average_z
_platon_squeeze_void_volume
_platon_squeeze_void_count_electrons
_platon_squeeze_void_content
1 0.000 0.500 0.000 339 75 ' '
